data_7210547
loop_
_publ_author_name
'Thakuria, Ranjit'
'Nangia, Ashwini'

_publ_section_title
;
 Highly soluble olanzapinium maleate crystalline salts
;
_journal_issue 6
_journal_name_full CrystEngComm
_journal_page_first 1759
_journal_paper_doi 10.1039/c0ce00787k
_journal_volume 13
_journal_year 2011
_chemical_formula_moiety 'C17 H21 N4 S, C4 H3 O4'
_chemical_formula_sum 'C21 H24 N4 O4 S'
_chemical_formula_weight 428.50
_chemical_name_common 'Olanzapine-Maleic acid 1:1'
_chemical_name_systematic
;
?
;
_space_group_IT_number 14
_symmetry_cell_setting monoclinic
_symmetry_space_group_name_Hall '-P 2yn'
_symmetry_space_group_name_H-M 'P 1 21/n 1'
_atom_sites_solution_hydrogens geom
_atom_sites_solution_primary direct
_atom_sites_solution_secondary difmap
_audit_creation_method SHELXL-97
_cell_angle_alpha 90.00
_cell_angle_beta 97.856(8)
_cell_angle_gamma 90.00
_cell_formula_units_Z 4
_cell_length_a 10.852(5)
_cell_length_b 13.748(7)
_cell_length_c 13.879(7)
_cell_measurement_reflns_used 5026
_cell_measurement_temperature 298(2)
_cell_measurement_theta_max 26.04
_cell_measurement_theta_min 2.40
_cell_volume 2051.2(17)
_computing_cell_refinement 'Bruker SMART'
_computing_data_collection 'Bruker SMART'
_computing_data_reduction 'Bruker SAINT'
_computing_molecular_graphics 'Bruker SHELXTL'
_computing_publication_material 'Bruker SHELXTL'
_computing_structure_refinement 'SHELXL-97 (Sheldrick, 1997)'
_computing_structure_solution 'SHELXS-97 (Sheldrick, 1990)'
_diffrn_ambient_temperature 298(2)
_diffrn_measured_fraction_theta_full 0.997
_diffrn_measured_fraction_theta_max 0.997
_diffrn_measurement_device_type 'CCD area detector'
_diffrn_measurement_method 'phi and omega scans'
_diffrn_radiation_monochromator graphite
_diffrn_radiation_source 'fine-focus sealed tube'
_diffrn_radiation_type MoK\a
_diffrn_radiation_wavelength 0.71073
_diffrn_reflns_av_R_equivalents 0.0277
_diffrn_reflns_av_sigmaI/netI 0.0210
_diffrn_reflns_limit_h_max 13
_diffrn_reflns_limit_h_min -13
_diffrn_reflns_limit_k_max 16
_diffrn_reflns_limit_k_min -16
_diffrn_reflns_limit_l_max 17
_diffrn_reflns_limit_l_min -17
_diffrn_reflns_number 20986
_diffrn_reflns_theta_full 26.09
_diffrn_reflns_theta_max 26.09
_diffrn_reflns_theta_min 2.09
_exptl_absorpt_coefficient_mu 0.194
_exptl_absorpt_correction_T_max 0.9659
_exptl_absorpt_correction_T_min 0.9369
_exptl_absorpt_correction_type multi-scan
_exptl_absorpt_process_details 'Bruker AXS SADABS program'
_exptl_crystal_colour orange
_exptl_crystal_density_diffrn 1.387
_exptl_crystal_density_method 'not measured'
_exptl_crystal_description block
_exptl_crystal_F_000 904
_exptl_crystal_size_max 0.34
_exptl_crystal_size_mid 0.27
_exptl_crystal_size_min 0.18
_refine_diff_density_max 0.267
_refine_diff_density_min -0.196
_refine_diff_density_rms 0.042
_refine_ls_extinction_method none
_refine_ls_goodness_of_fit_ref 1.068
_refine_ls_hydrogen_treatment mixed
_refine_ls_matrix_type full
_refine_ls_number_parameters 285
_refine_ls_number_reflns 4054
_refine_ls_number_restraints 0
_refine_ls_restrained_S_all 1.068
_refine_ls_R_factor_all 0.0502
_refine_ls_R_factor_gt 0.0418
_refine_ls_shift/su_max 0.000
_refine_ls_shift/su_mean 0.000
_refine_ls_structure_factor_coef Fsqd
_refine_ls_weighting_details 'calc w=1/[\s^2^(Fo^2^)+(0.0640P)^2^+0.4927P] where P=(Fo^2^+2Fc^2^)/3'
_refine_ls_weighting_scheme calc
_refine_ls_wR_factor_gt 0.1125
_refine_ls_wR_factor_ref 0.1188
_reflns_number_gt 3375
_reflns_number_total 4054
_reflns_threshold_expression >2sigma(I)
_cod_data_source_file c0ce00787k.txt
_cod_data_source_block an951_OLN-MA_1:1
_cod_depositor_comments
;
The following automatic conversions were performed:

'_symmetry_cell_setting' value 'Monoclinic' changed to 'monoclinic'
according to the built-in table from CIF Core dictionary named
'cif_core.dic' version 2.4.1 from 2010-06-29.

Automatic conversion script
Id: cif_fix_values 1891 2012-01-12 08:04:46Z andrius 
;
_cod_original_cell_volume 2051.3(17)
_cod_original_sg_symbol_Hall '-P 2yn '
_cod_original_sg_symbol_H-M 'P2(1)/n '
_cod_database_code 7210547

loop_
_symmetry_equiv_pos_as_xyz
'x, y, z'
'-x+1/2, y+1/2, -z+1/2'
'-x, -y, -z'
'x-1/2, -y-1/2, z-1/2'

loop_
_atom_site_label
_atom_site_type_symbol
_atom_site_fract_x
_atom_site_fract_y
_atom_site_fract_z
_atom_site_U_iso_or_equiv
_atom_site_adp_type
_atom_site_occupancy
_atom_site_symmetry_multiplicity
_atom_site_calc_flag
_atom_site_refinement_flags
C2 C 0.38626(15) 0.00612(12) 0.75829(11) 0.0366(4) Uani 1 1 d .
C3 C 0.25642(15) 0.01388(12) 0.74246(11) 0.0369(4) Uani 1 1 d .
C5 C 0.22355(14) 0.09613(11) 0.88626(12) 0.0351(4) Uani 1 1 d .
C6 C 0.33926(14) 0.09976(11) 0.93953(12) 0.0343(3) Uani 1 1 d .
C7 C 0.45035(14) 0.11291(12) 0.89058(11) 0.0340(3) Uani 1 1 d .
C8 C 0.33337(16) 0.09179(12) 1.04145(12) 0.0388(4) Uani 1 1 d .
H8 H 0.4039 0.0910 1.0878 0.047 Uiso 1 1 calc R
C9 C 0.21667(16) 0.08546(12) 1.06482(13) 0.0415(4) Uani 1 1 d .
C10 C 0.1757(2) 0.07747(16) 1.16329(14) 0.0571(5) Uani 1 1 d .
H10A H 0.2471 0.0799 1.2124 0.086 Uiso 1 1 calc R
H10B H 0.1328 0.0169 1.1680 0.086 Uiso 1 1 calc R
H10C H 0.1209 0.1304 1.1725 0.086 Uiso 1 1 calc R
C11 C 0.44122(17) -0.07075(13) 0.71463(13) 0.0445(4) Uani 1 1 d .
H11 H 0.5274 -0.0763 0.7238 0.053 Uiso 1 1 calc R
C12 C 0.37127(19) -0.13886(14) 0.65818(15) 0.0539(5) Uani 1 1 d .
H12 H 0.4099 -0.1905 0.6311 0.065 Uiso 1 1 calc R
C13 C 0.2441(2) -0.12971(15) 0.64237(15) 0.0583(5) Uani 1 1 d .
H13 H 0.1964 -0.1746 0.6034 0.070 Uiso 1 1 calc R
C14 C 0.18687(17) -0.05392(14) 0.68427(14) 0.0499(5) Uani 1 1 d .
H14 H 0.1007 -0.0483 0.6733 0.060 Uiso 1 1 calc R
C15 C 0.53334(15) 0.24603(12) 1.00630(13) 0.0424(4) Uani 1 1 d .
H15A H 0.4552 0.2394 1.0322 0.051 Uiso 1 1 calc R
H15B H 0.5329 0.3080 0.9728 0.051 Uiso 1 1 calc R
C16 C 0.63998(17) 0.24285(14) 1.08794(13) 0.0481(4) Uani 1 1 d .
H16A H 0.6323 0.2963 1.1324 0.058 Uiso 1 1 calc R
H16B H 0.6367 0.1825 1.1238 0.058 Uiso 1 1 calc R
C17 C 0.77144(16) 0.17433(14) 0.97446(14) 0.0482(4) Uani 1 1 d .
H17A H 0.7766 0.1105 1.0046 0.058 Uiso 1 1 calc R
H17B H 0.8470 0.1848 0.9458 0.058 Uiso 1 1 calc R
C18 C 0.66172(15) 0.17732(16) 0.89614(14) 0.0514(5) Uani 1 1 d .
H18A H 0.6610 0.2385 0.8613 0.062 Uiso 1 1 calc R
H18B H 0.6680 0.1250 0.8502 0.062 Uiso 1 1 calc R
C19 C 0.86848(19) 0.24306(17) 1.12947(16) 0.0613(6) Uani 1 1 d .
H19A H 0.8678 0.1806 1.1604 0.092 Uiso 1 1 calc R
H19B H 0.8616 0.2933 1.1765 0.092 Uiso 1 1 calc R
H19C H 0.9449 0.2509 1.1027 0.092 Uiso 1 1 calc R
C20 C 0.64630(18) 0.65371(15) 0.80522(14) 0.0522(5) Uani 1 1 d .
C21 C 0.77629(17) 0.63875(15) 0.85398(15) 0.0517(5) Uani 1 1 d .
H21 H 0.8308 0.6887 0.8436 0.062 Uiso 1 1 calc R
C22 C 0.82825(17) 0.56713(14) 0.90949(14) 0.0502(5) Uani 1 1 d .
H22 H 0.9125 0.5749 0.9316 0.060 Uiso 1 1 calc R
C23 C 0.77181(19) 0.47664(14) 0.94141(15) 0.0509(5) Uani 1 1 d .
H1 H 0.600(3) 0.535(2) 0.875(2) 0.100(9) Uiso 1 1 d .
H3 H 0.7675(18) 0.3136(16) 1.0211(15) 0.053(5) Uiso 1 1 d .
H4 H 0.119(2) 0.0991(15) 0.7644(16) 0.056(6) Uiso 1 1 d .
N1 N 0.46751(12) 0.07525(10) 0.80868(10) 0.0376(3) Uani 1 1 d .
N2 N 0.54674(12) 0.16714(11) 0.93867(10) 0.0437(4) Uani 1 1 d .
N3 N 0.76174(12) 0.24983(10) 1.05017(10) 0.0394(3) Uani 1 1 d .
N4 N 0.19784(14) 0.09307(10) 0.78524(10) 0.0394(3) Uani 1 1 d .
O1 O 0.56134(13) 0.59540(12) 0.82606(13) 0.0678(4) Uani 1 1 d .
O2 O 0.62581(16) 0.71921(15) 0.74703(14) 0.0913(6) Uani 1 1 d .
O3 O 0.65509(14) 0.46310(12) 0.92344(14) 0.0760(5) Uani 1 1 d .
O4 O 0.84206(15) 0.41582(11) 0.98463(13) 0.0732(5) Uani 1 1 d .
S1 S 0.10818(4) 0.08629(3) 0.96033(3) 0.04285(15) Uani 1 1 d .

loop_
_atom_site_aniso_label
_atom_site_aniso_U_11
_atom_site_aniso_U_22
_atom_site_aniso_U_33
_atom_site_aniso_U_23
_atom_site_aniso_U_13
_atom_site_aniso_U_12
C2 0.0368(8) 0.0390(9) 0.0325(8) 0.0022(7) 0.0001(6) -0.0038(7)
C3 0.0368(8) 0.0387(9) 0.0334(8) 0.0047(7) -0.0020(6) -0.0007(7)
C5 0.0299(8) 0.0345(8) 0.0405(9) 0.0049(6) 0.0038(6) 0.0005(6)
C6 0.0313(8) 0.0339(8) 0.0368(8) 0.0014(6) 0.0019(6) -0.0012(6)
C7 0.0286(8) 0.0362(8) 0.0363(8) 0.0018(6) 0.0009(6) -0.0007(6)
C8 0.0361(9) 0.0410(9) 0.0384(9) 0.0021(7) 0.0017(7) -0.0004(7)
C9 0.0415(9) 0.0421(9) 0.0413(9) 0.0048(7) 0.0067(7) -0.0001(7)
C10 0.0563(12) 0.0685(13) 0.0496(11) 0.0093(9) 0.0181(9) 0.0000(10)
C11 0.0426(9) 0.0487(10) 0.0412(9) -0.0032(8) 0.0016(7) 0.0018(8)
C12 0.0600(12) 0.0476(11) 0.0522(11) -0.0111(9) 0.0007(9) 0.0014(9)
C13 0.0596(12) 0.0514(12) 0.0592(12) -0.0135(9) -0.0091(10) -0.0106(9)
C14 0.0409(10) 0.0531(11) 0.0512(11) -0.0009(9) -0.0098(8) -0.0057(8)
C15 0.0345(8) 0.0411(9) 0.0516(10) -0.0077(8) 0.0061(7) -0.0011(7)
C16 0.0442(10) 0.0537(11) 0.0459(10) -0.0147(8) 0.0050(8) -0.0054(8)
C17 0.0348(9) 0.0488(11) 0.0612(11) -0.0160(9) 0.0074(8) -0.0030(8)
C18 0.0341(9) 0.0740(13) 0.0472(10) -0.0181(9) 0.0098(7) -0.0154(9)
C19 0.0488(11) 0.0674(14) 0.0608(12) -0.0007(10) -0.0174(9) -0.0010(10)
C20 0.0480(11) 0.0578(12) 0.0508(11) -0.0061(9) 0.0063(9) 0.0095(9)
C21 0.0425(10) 0.0534(11) 0.0584(11) 0.0064(9) 0.0033(8) -0.0094(8)
C22 0.0388(9) 0.0529(11) 0.0566(11) 0.0063(9) -0.0017(8) -0.0082(8)
C23 0.0519(11) 0.0462(11) 0.0536(11) 0.0008(9) 0.0033(9) -0.0070(9)
N1 0.0315(7) 0.0443(8) 0.0363(7) -0.0030(6) 0.0027(5) -0.0046(6)
N2 0.0302(7) 0.0581(9) 0.0435(8) -0.0157(7) 0.0072(6) -0.0096(6)
N3 0.0350(7) 0.0358(8) 0.0448(8) -0.0023(6) -0.0044(6) -0.0030(6)
N4 0.0303(7) 0.0455(8) 0.0399(8) 0.0043(6) -0.0037(6) 0.0031(6)
O1 0.0372(7) 0.0717(10) 0.0912(12) 0.0000(9) -0.0032(7) -0.0011(7)
O2 0.0716(11) 0.1069(14) 0.0931(13) 0.0391(12) 0.0028(10) 0.0270(10)
O3 0.0527(9) 0.0655(10) 0.1078(13) 0.0178(9) 0.0035(9) -0.0203(8)
O4 0.0671(10) 0.0529(9) 0.0951(13) 0.0201(8) -0.0048(9) -0.0062(7)
S1 0.0298(2) 0.0489(3) 0.0503(3) 0.00710(19) 0.00707(18) 0.00026(17)

loop_
_atom_type_symbol
_atom_type_description
_atom_type_scat_dispersion_real
_atom_type_scat_dispersion_imag
_atom_type_scat_source
C C 0.0033 0.0016 'International Tables Vol C Tables 4.2.6.8 and 6.1.1.4'
H H 0.0000 0.0000 'International Tables Vol C Tables 4.2.6.8 and 6.1.1.4'
N N 0.0061 0.0033 'International Tables Vol C Tables 4.2.6.8 and 6.1.1.4'
O O 0.0106 0.0060 'International Tables Vol C Tables 4.2.6.8 and 6.1.1.4'
S S 0.1246 0.1234 'International Tables Vol C Tables 4.2.6.8 and 6.1.1.4'

loop_
_geom_angle_atom_site_label_1
_geom_angle_atom_site_label_2
_geom_angle_atom_site_label_3
_geom_angle
C11 C2 C3 118.12(15)
C11 C2 N1 116.74(15)
C3 C2 N1 124.91(15)
C14 C3 C2 119.74(16)
C14 C3 N4 121.06(16)
C2 C3 N4 119.20(14)
C6 C5 N4 126.02(15)
C6 C5 S1 111.53(13)
N4 C5 S1 122.29(12)
C5 C6 C8 111.73(15)
C5 C6 C7 120.24(15)
C8 C6 C7 128.02(15)
N1 C7 N2 116.96(14)
N1 C7 C6 125.78(14)
N2 C7 C6 117.20(14)
C9 C8 C6 114.36(15)
C8 C9 C10 128.91(17)
C8 C9 S1 110.43(14)
C10 C9 S1 120.65(14)
C12 C11 C2 121.80(17)
C13 C12 C11 119.43(18)
C12 C13 C14 120.11(18)
C13 C14 C3 120.79(18)
N2 C15 C16 109.25(14)
N3 C16 C15 111.15(15)
N3 C17 C18 111.49(15)
N2 C18 C17 110.04(15)
O2 C20 O1 122.9(2)
O2 C20 C21 118.8(2)
O1 C20 C21 118.35(18)
C22 C21 C20 131.70(18)
C21 C22 C23 129.53(18)
O4 C23 O3 122.04(19)
O4 C23 C22 117.55(18)
O3 C23 C22 120.41(18)
C7 N1 C2 123.50(14)
C7 N2 C15 125.38(14)
C7 N2 C18 119.34(14)
C15 N2 C18 110.86(14)
C19 N3 C16 111.96(15)
C19 N3 C17 110.79(15)
C16 N3 C17 110.77(13)
C5 N4 C3 113.69(13)
C5 S1 C9 91.92(9)

loop_
_geom_bond_atom_site_label_1
_geom_bond_atom_site_label_2
_geom_bond_distance
C2 C11 1.392(2)
C2 C3 1.400(2)
C2 N1 1.415(2)
C3 C14 1.387(2)
C3 N4 1.430(2)
C5 C6 1.368(2)
C5 N4 1.392(2)
C5 S1 1.7305(17)
C6 C8 1.429(2)
C6 C7 1.474(2)
C7 N1 1.286(2)
C7 N2 1.380(2)
C8 C9 1.352(2)
C9 C10 1.498(3)
C9 S1 1.7386(19)
C11 C12 1.380(3)
C12 C13 1.373(3)
C13 C14 1.381(3)
C15 N2 1.455(2)
C15 C16 1.505(2)
C16 N3 1.490(2)
C17 N3 1.491(2)
C17 C18 1.499(3)
C18 N2 1.458(2)
C19 N3 1.488(2)
C20 O2 1.210(3)
C20 O1 1.284(3)
C20 C21 1.493(3)
C21 C22 1.328(3)
C22 C23 1.481(3)
C23 O4 1.231(2)
C23 O3 1.271(2)
